data_7157846
loop_
_publ_author_name
'Chen, Yan-Ni'
'Ding, Xiao'
'Li, Dong-Mei'
'Sun, Mao'
'Yang, Lei'
'Zhang, Yu'
'Di, Ying-Tong'
'Fang, Xin'
'Hao, Xiao-Jiang'

_publ_section_title
;
 Diterpenoids with an unprecedented ring system from <i>Euphorbia
 peplus</i> and their activities in the lysosomal-autophagy pathway.
;
_journal_issue 7
_journal_name_full 'Organic &amp; biomolecular chemistry'
_journal_page_first 1541
_journal_page_last 1545
_journal_paper_doi 10.1039/d0ob02414g
_journal_volume 19
_journal_year 2021
_chemical_absolute_configuration ad
_chemical_formula_moiety 'C27 H32 O7'
_chemical_formula_sum 'C27 H32 O7'
_chemical_formula_weight 468.52
_space_group_crystal_system monoclinic
_space_group_IT_number 4
_space_group_name_Hall 'P 2yb'
_space_group_name_H-M_alt 'P 1 21 1'
_atom_sites_solution_hydrogens geom
_audit_update_record
;
2020-11-10 deposited with the CCDC.	2021-01-19 downloaded from the CCDC.
;
_cell_angle_alpha 90
_cell_angle_beta 94.5630(10)
_cell_angle_gamma 90
_cell_formula_units_Z 4
_cell_length_a 6.1764(2)
_cell_length_b 22.3986(6)
_cell_length_c 16.9215(5)
_cell_measurement_reflns_used 9701
_cell_measurement_temperature 100.(2)
_cell_measurement_theta_max 72.2683
_cell_measurement_theta_min 3.2799
_cell_volume 2333.55(12)
_computing_cell_refinement 'SAINT V8.38A (Bruker AXS Inc., 2017)'
_computing_data_collection 'Bruker Instrument Service vV6.2.9'
_computing_data_reduction 'SAINT V8.38A (Bruker AXS Inc., 2017)'
_computing_structure_refinement 'SHELXL-2017/1 (Sheldrick, 2017)'
_computing_structure_solution 'SHELXT 2014/5 (Sheldrick, 2014)'
_diffrn_ambient_temperature 100.(2)
_diffrn_detector_area_resol_mean 7.3910
_diffrn_measured_fraction_theta_full 0.999
_diffrn_measured_fraction_theta_max 0.999
_diffrn_measurement_device_type 'Bruker D8 QUEST PHOTON II'
_diffrn_radiation_monochromator 'Helixos MX multilayer Optic'
_diffrn_radiation_type 'Cu K\a'
_diffrn_radiation_wavelength 1.54178
_diffrn_reflns_av_R_equivalents 0.0401
_diffrn_reflns_av_unetI/netI 0.0285
_diffrn_reflns_limit_h_max 6
_diffrn_reflns_limit_h_min -7
_diffrn_reflns_limit_k_max 27
_diffrn_reflns_limit_k_min -27
_diffrn_reflns_limit_l_max 20
_diffrn_reflns_limit_l_min -20
_diffrn_reflns_number 40562
_diffrn_reflns_theta_full 72.27
_diffrn_reflns_theta_max 72.27
_diffrn_reflns_theta_min 2.62
_diffrn_source 'Ius Diamond'
_diffrn_source_type Microfocus
_exptl_absorpt_coefficient_mu 0.784
_exptl_absorpt_correction_T_max 0.95
_exptl_absorpt_correction_T_min 0.80
_exptl_absorpt_correction_type multi-scan
_exptl_absorpt_process_details
;
SADABS-2016/2 - Bruker AXS area detector scaling and absorption correction
;
_exptl_crystal_colour 'clear light colourless'
_exptl_crystal_density_diffrn 1.334
_exptl_crystal_density_method 'not measured'
_exptl_crystal_description plate
_exptl_crystal_F_000 1000
_exptl_crystal_size_max 0.440
_exptl_crystal_size_mid 0.260
_exptl_crystal_size_min 0.060
_refine_diff_density_max 0.274
_refine_diff_density_min -0.293
_refine_ls_abs_structure_details
;

Flack x determined using 4336 quotients [(I+)-(I-)]/[(I+)+(I-)]
(Parsons, Flack and Wagner, Acta Cryst. B69 (2013) 249-259).
;
_refine_ls_abs_structure_Flack 0.00(3)
_refine_ls_extinction_method none
_refine_ls_goodness_of_fit_ref 1.034
_refine_ls_hydrogen_treatment constr
_refine_ls_matrix_type full
_refine_ls_number_parameters 643
_refine_ls_number_reflns 9202
_refine_ls_number_restraints 67
_refine_ls_restrained_S_all 1.030
_refine_ls_R_factor_all 0.0288
_refine_ls_R_factor_gt 0.0285
_refine_ls_shift/su_max 0.000
_refine_ls_shift/su_mean 0.000
_refine_ls_structure_factor_coef Fsqd
_refine_ls_weighting_details 'w=1/[\s^2^(Fo^2^)+(0.0347P)^2^+0.6183P] where P=(Fo^2^+2Fc^2^)/3'
_refine_ls_weighting_scheme calc
_refine_ls_wR_factor_gt 0.0709
_refine_ls_wR_factor_ref 0.0711
_reflns_number_gt 9116
_reflns_number_total 9202
_reflns_threshold_expression 'I > 2\s(I)'
_cod_data_source_file d0ob02414g2.cif
_cod_data_source_block hcyn714
_cod_depositor_comments
;
The following automatic conversions were performed:

data item '_exptl_absorpt_correction_type' value 'Multi-Scan' was
changed to 'multi-scan' in accordance with the
/home/data/users/saulius/crontab/automatic-downloads/rss-feeds/RSC/lib/dictionaries/cif_core.dic
dictionary named 'cif_core.dic' version 2.4.2 last updated on
2011-04-26.

Automatic conversion script
Id: cif_fix_values 7556 2019-12-06 15:28:31Z antanas 

 Adding full bibliography for 7157846.cif.
;
_cod_database_code 7157846

loop_
_space_group_symop_operation_xyz
'x, y, z'
'-x, y+1/2, -z'

loop_
_atom_site_type_symbol
_atom_site_label
_atom_site_fract_x
_atom_site_fract_y
_atom_site_fract_z
_atom_site_U_iso_or_equiv
_atom_site_adp_type
_atom_site_calc_flag
_atom_site_refinement_flags_adp
_atom_site_refinement_flags_occupancy
_atom_site_refinement_flags_posn
_atom_site_occupancy
_atom_site_disorder_assembly
_atom_site_disorder_group
C C20 0.2865(4) 0.38895(10) 0.44568(13) 0.0157(5) Uani d U P D 0.873(6) A 1
H H20A 0.404617 0.396589 0.483779 0.019 Uiso calc U P R 0.873(6) A 1
C C21 0.0893(4) 0.39750(10) 0.46845(13) 0.0157(6) Uani d U P D 0.873(6) A 1
H H21A -0.031847 0.389732 0.43171 0.019 Uiso calc U P R 0.873(6) A 1
C C20A 0.148(3) 0.3854(6) 0.4243(9) 0.013(3) Uiso d U P D 0.127(6) A 2
H H20B -0.002332 0.383874 0.40674 0.016 Uiso calc U P R 0.127(6) A 2
C C21A 0.215(3) 0.4013(7) 0.4966(9) 0.014(3) Uiso d U P D 0.127(6) A 2
H H21B 0.365303 0.401273 0.513659 0.017 Uiso calc U P R 0.127(6) A 2
C C47 0.8278(4) 0.59238(13) 1.00112(17) 0.0157(8) Uani d U P D 0.697(7) B 1
H H47A 0.677603 0.590159 1.009222 0.019 Uiso calc U P R 0.697(7) B 1
C C48 0.8840(5) 0.61344(13) 0.93286(17) 0.0155(8) Uani d U P D 0.697(7) B 1
H H48A 1.034182 0.618031 0.925949 0.019 Uiso calc U P R 0.697(7) B 1
C C47A 0.9575(12) 0.6022(3) 0.9892(4) 0.0151(17) Uiso d U P D 0.303(7) B 2
H H47B 1.072777 0.623774 0.968543 0.018 Uiso calc U P R 0.303(7) B 2
C C48A 0.7654(11) 0.5992(3) 0.9487(4) 0.0119(16) Uiso d U P D 0.303(7) B 2
H H48B 0.651358 0.577767 0.970303 0.014 Uiso calc U P R 0.303(7) B 2
O O1 0.4769(2) 0.50503(6) 0.40144(8) 0.0157(3) Uani d . . . 1.0 . .
O O2 0.3236(2) 0.67023(6) 0.49740(8) 0.0152(3) Uani d . . . 1.0 . .
O O3 0.6171(3) 0.40896(7) 0.28779(11) 0.0290(4) Uani d . . . 1.0 . .
O O4 0.2892(2) 0.47557(7) 0.63972(9) 0.0240(3) Uani d . . . 1.0 . .
O O5 0.0283(2) 0.51972(6) 0.45570(8) 0.0145(3) Uani d . . . 1.0 . .
O O6 0.4696(2) 0.51649(7) 0.26425(9) 0.0211(3) Uani d . . . 1.0 . .
H H63 0.586674 0.500433 0.253525 0.032 Uiso calc U . R 1.0 . .
O O7 0.6790(2) 0.68940(7) 0.48788(9) 0.0235(3) Uani d . . . 1.0 . .
O O8 0.6303(2) 0.33555(6) 0.96913(8) 0.0149(3) Uani d . . . 1.0 . .
O O9 0.6230(2) 0.50126(6) 0.87063(8) 0.0161(3) Uani d . . . 1.0 . .
O O10 0.6938(2) 0.48578(7) 0.73919(9) 0.0210(3) Uani d . . . 1.0 . .
H H64 0.568279 0.495663 0.721179 0.031 Uiso calc U . R 1.0 . .
O O11 0.8114(3) 0.50549(9) 1.15105(11) 0.0414(5) Uani d . . . 1.0 . .
O O12 1.0465(2) 0.46864(6) 0.97367(8) 0.0142(3) Uani d . . . 1.0 . .
O O13 0.3219(2) 0.29029(6) 1.00154(9) 0.0190(3) Uani d . . . 1.0 . .
O O14 0.6852(3) 0.60339(7) 0.72735(9) 0.0252(3) Uani d . . . 1.0 . .
C C1 0.1531(4) 0.34696(10) 0.30716(15) 0.0262(5) Uani d . . . 1.0 . .
H H20 0.080809 0.313049 0.330503 0.039 Uiso calc U . R 1.0 . .
H H21 0.208621 0.334663 0.256993 0.039 Uiso calc U . R 1.0 . .
H H1 0.048969 0.379647 0.29735 0.039 Uiso calc U . R 1.0 . .
C C2 0.3423(3) 0.36811(9) 0.36448(12) 0.0200(4) Uani d . . . 1.0 . .
C C3 0.4576(3) 0.41894(9) 0.32365(12) 0.0177(4) Uani d . . . 1.0 . .
C C4 0.3835(3) 0.48533(9) 0.32626(11) 0.0163(4) Uani d . . . 1.0 . .
C C5 0.3646(3) 0.55834(8) 0.42244(11) 0.0137(4) Uani d . . . 1.0 . .
H H27 0.427322 0.595103 0.399709 0.016 Uiso calc U . R 1.0 . .
C C6 0.3675(3) 0.56097(8) 0.51261(11) 0.0139(4) Uani d . . . 1.0 . .
H H28 0.487302 0.53494 0.536207 0.017 Uiso calc U . R 1.0 . .
C C7 0.3814(3) 0.62242(9) 0.55398(11) 0.0151(4) Uani d . . . 1.0 . .
H H29 0.530131 0.629063 0.580337 0.018 Uiso calc U . R 1.0 . .
C C8 0.4898(3) 0.70007(9) 0.46931(11) 0.0150(4) Uani d . . . 1.0 . .
C C9 0.4173(3) 0.74781(9) 0.41166(11) 0.0154(4) Uani d . . . 1.0 . .
C C10 0.5766(3) 0.78312(10) 0.38181(13) 0.0200(4) Uani d . . . 1.0 . .
H H30 0.724907 0.777003 0.399355 0.024 Uiso calc U . R 1.0 . .
C C11 0.5202(3) 0.82738(10) 0.32637(13) 0.0218(4) Uani d . . . 1.0 . .
H H31 0.629315 0.851813 0.306542 0.026 Uiso calc U . R 1.0 . .
C C12 0.3047(3) 0.83566(9) 0.30026(12) 0.0195(4) Uani d . . . 1.0 . .
H H2 0.265729 0.865539 0.261893 0.023 Uiso calc U . R 1.0 . .
C C13 0.1993(3) 0.75693(9) 0.38616(12) 0.0167(4) Uani d . . . 1.0 . .
H H4 0.089217 0.733513 0.407188 0.02 Uiso calc U . R 1.0 . .
C C14 0.1452(3) 0.80048(9) 0.32986(12) 0.0183(4) Uani d . . . 1.0 . .
H H3 -0.002644 0.806288 0.311389 0.022 Uiso calc U . R 1.0 . .
C C15 0.2127(3) 0.62001(9) 0.61577(11) 0.0179(4) Uani d . . . 1.0 . .
H H5 0.279842 0.598005 0.662959 0.021 Uiso calc U . R 1.0 . .
C C16 0.1389(4) 0.68055(10) 0.64442(14) 0.0267(5) Uani d . . . 1.0 . .
H H7 0.264177 0.702361 0.669085 0.04 Uiso calc U . R 1.0 . .
H H6 0.031405 0.674815 0.683346 0.04 Uiso calc U . R 1.0 . .
H H8 0.073503 0.703454 0.59929 0.04 Uiso calc U . R 1.0 . .
C C17 0.0296(3) 0.58084(9) 0.57749(12) 0.0166(4) Uani d . . . 1.0 . .
H H9 -0.071251 0.604871 0.541945 0.02 Uiso calc U . R 1.0 . .
H H10 -0.053345 0.562004 0.618543 0.02 Uiso calc U . R 1.0 . .
C C18 0.1442(3) 0.53287(9) 0.52988(11) 0.0142(4) Uani d . . . 1.0 . .
C C19 0.5026(4) 0.31546(10) 0.37760(15) 0.0281(5) Uani d . . . 1.0 . .
H H12 0.428786 0.28168 0.400614 0.042 Uiso calc U . R 1.0 . .
H H11 0.626261 0.327796 0.413801 0.042 Uiso calc U . R 1.0 . .
H H13 0.554533 0.303497 0.326697 0.042 Uiso calc U . R 1.0 . .
C C22 0.0476(3) 0.41944(9) 0.55173(12) 0.0165(4) Uani d . . . 1.0 . .
H H14 0.08969 0.386761 0.590184 0.02 Uiso calc U . R 1.0 A 1
C C23 -0.1965(3) 0.43043(10) 0.55367(13) 0.0224(4) Uani d . . . 1.0 . .
H H15 -0.225567 0.447916 0.604844 0.034 Uiso calc U . R 1.0 . .
H H16 -0.274492 0.392468 0.546498 0.034 Uiso calc U . R 1.0 . .
H H17 -0.245685 0.457926 0.510905 0.034 Uiso calc U . R 1.0 . .
C C24 0.1731(3) 0.47539(9) 0.57842(12) 0.0169(4) Uani d . . . 1.0 . .
C C25 0.1414(3) 0.50157(9) 0.32439(11) 0.0164(4) Uani d . . . 1.0 . .
H H22 0.089781 0.51871 0.272349 0.02 Uiso calc U . R 1.0 . .
H H23 0.05306 0.465899 0.334455 0.02 Uiso calc U . R 1.0 . .
C C26 0.1269(3) 0.54785(9) 0.39064(11) 0.0141(4) Uani d . . . 1.0 . .
C C27 -0.0050(3) 0.60265(9) 0.36392(12) 0.0176(4) Uani d . . . 1.0 . .
H H26 -0.152591 0.590442 0.345116 0.026 Uiso calc U . R 1.0 . .
H H24 0.063918 0.622538 0.320849 0.026 Uiso calc U . R 1.0 . .
H H25 -0.011412 0.630271 0.408597 0.026 Uiso calc U . R 1.0 . .
C C28 0.5857(3) 0.16345(9) 0.78405(12) 0.0198(4) Uani d . . . 1.0 . .
H H32 0.606356 0.135425 0.743195 0.024 Uiso calc U . R 1.0 . .
C C29 0.7535(3) 0.20112(9) 0.81077(12) 0.0188(4) Uani d . . . 1.0 . .
H H59 0.890149 0.198275 0.788912 0.023 Uiso calc U . R 1.0 . .
C C30 0.7233(3) 0.24303(9) 0.86936(12) 0.0173(4) Uani d . . . 1.0 . .
H H58 0.838539 0.268992 0.887275 0.021 Uiso calc U . R 1.0 . .
C C31 0.5236(3) 0.24687(8) 0.90173(11) 0.0145(4) Uani d . . . 1.0 . .
C C32 0.4786(3) 0.29198(8) 0.96316(11) 0.0139(4) Uani d . . . 1.0 . .
C C33 0.5963(3) 0.38349(9) 1.02503(11) 0.0147(4) Uani d . . . 1.0 . .
H H57 0.439717 0.386018 1.035862 0.018 Uiso calc U . R 1.0 . .
C C34 0.6736(3) 0.44292(8) 0.99096(11) 0.0134(4) Uani d . . . 1.0 . .
H H39 0.570533 0.475326 1.003662 0.016 Uiso calc U . R 1.0 . .
C C35 0.7095(3) 0.44571(8) 0.90298(11) 0.0128(4) Uani d . . . 1.0 . .
H H62 0.644132 0.410492 0.873623 0.015 Uiso calc U . R 1.0 . .
C C36 0.7513(3) 0.51803(9) 0.80815(11) 0.0151(4) Uani d . . . 1.0 . .
C C37 0.7194(3) 0.58605(9) 0.79449(12) 0.0162(4) Uani d . . . 1.0 . .
C C38 0.7207(3) 0.63075(9) 0.86461(12) 0.0192(4) Uani d . . . 1.0 . .
C C39 0.4822(4) 0.63953(12) 0.87953(16) 0.0322(5) Uani d . . . 1.0 . .
H H38 0.419353 0.601169 0.893638 0.048 Uiso calc U . R 1.0 . .
H H37 0.402907 0.655117 0.831444 0.048 Uiso calc U . R 1.0 . .
H H33 0.471185 0.667922 0.923092 0.048 Uiso calc U . R 1.0 . .
C C40 0.8100(4) 0.69058(11) 0.83699(19) 0.0387(6) Uani d . . . 1.0 . .
H H34 0.800226 0.720526 0.878776 0.058 Uiso calc U . R 1.0 . .
H H35 0.72458 0.70377 0.788859 0.058 Uiso calc U . R 1.0 . .
H H36 0.962125 0.685612 0.825697 0.058 Uiso calc U . R 1.0 . .
C C41 0.7399(3) 0.37418(9) 1.10247(11) 0.0182(4) Uani d . . . 1.0 . .
H H56 0.681699 0.400007 1.144084 0.022 Uiso calc U . R 1.0 . .
C C42 0.9604(3) 0.39989(10) 1.08326(12) 0.0191(4) Uani d . . . 1.0 . .
H H51 1.040532 0.370966 1.052317 0.023 Uiso calc U . R 1.0 . .
H H52 1.050392 0.409992 1.132476 0.023 Uiso calc U . R 1.0 . .
C C43 0.9029(3) 0.45658(9) 1.03400(11) 0.0149(4) Uani d . . . 1.0 . .
C C44 0.8974(3) 0.51110(10) 1.08935(12) 0.0190(4) Uani d . . . 1.0 . .
C C45 0.9929(4) 0.57114(9) 1.06854(12) 0.0205(4) Uani d . . . 1.0 . .
H H40 0.970466 0.597808 1.114573 0.025 Uiso calc U . R 1.0 B 1
C C46 1.2337(4) 0.57032(14) 1.06167(18) 0.0417(7) Uani d . . . 1.0 . .
H H43 1.305161 0.548741 1.106882 0.063 Uiso calc U . R 1.0 . .
H H41 1.288378 0.611384 1.061324 0.063 Uiso calc U . R 1.0 . .
H H42 1.264616 0.550315 1.012311 0.063 Uiso calc U . R 1.0 . .
C C49 0.9569(3) 0.44933(9) 0.89637(11) 0.0141(4) Uani d . . . 1.0 . .
C C50 0.9857(3) 0.49912(9) 0.83549(11) 0.0159(4) Uani d . . . 1.0 . .
H H46 1.062406 0.484018 0.790325 0.019 Uiso calc U . R 1.0 . .
H H47 1.068668 0.533039 0.860174 0.019 Uiso calc U . R 1.0 . .
C C51 1.0667(3) 0.39107(9) 0.87563(12) 0.0188(4) Uani d . . . 1.0 . .
H H48 1.224486 0.396826 0.878778 0.028 Uiso calc U . R 1.0 . .
H H50 1.015432 0.379016 0.82169 0.028 Uiso calc U . R 1.0 . .
H H49 1.030907 0.359904 0.913093 0.028 Uiso calc U . R 1.0 . .
C C52 0.7478(4) 0.31007(10) 1.13339(13) 0.0259(5) Uani d . . . 1.0 . .
H H53 0.81201 0.284123 1.094877 0.039 Uiso calc U . R 1.0 . .
H H55 0.600211 0.296438 1.141071 0.039 Uiso calc U . R 1.0 . .
H H54 0.836403 0.308509 1.184036 0.039 Uiso calc U . R 1.0 . .
C C53 0.3870(3) 0.16663(10) 0.81695(13) 0.0222(4) Uani d . . . 1.0 . .
H H60 0.272321 0.140484 0.798964 0.027 Uiso calc U . R 1.0 . .
C C54 0.3558(3) 0.20795(9) 0.87606(12) 0.0195(4) Uani d . . . 1.0 . .
H H61 0.220564 0.209769 0.899045 0.023 Uiso calc U . R 1.0 . .

loop_
_atom_site_aniso_label
_atom_site_aniso_U_11
_atom_site_aniso_U_22
_atom_site_aniso_U_33
_atom_site_aniso_U_12
_atom_site_aniso_U_13
_atom_site_aniso_U_23
C20 0.0169(11) 0.0152(10) 0.0146(11) -0.0001(8) -0.0007(8) 0.0035(8)
C21 0.0163(11) 0.0151(10) 0.0153(11) -0.0025(8) -0.0016(9) 0.0016(8)
C47 0.0118(14) 0.0149(13) 0.0209(16) -0.0004(10) 0.0029(11) -0.0040(11)
C48 0.0133(14) 0.0164(13) 0.0171(14) -0.0012(10) 0.0017(10) -0.0033(10)
O1 0.0135(6) 0.0154(6) 0.0176(6) 0.0025(5) -0.0013(5) -0.0021(5)
O2 0.0142(6) 0.0151(6) 0.0160(6) -0.0004(5) -0.0001(5) 0.0025(5)
O3 0.0249(8) 0.0231(8) 0.0405(9) 0.0037(6) 0.0115(7) -0.0008(7)
O4 0.0210(7) 0.0281(8) 0.0215(7) -0.0049(6) -0.0074(6) 0.0101(6)
O5 0.0123(6) 0.0183(7) 0.0126(6) -0.0023(5) -0.0013(5) 0.0035(5)
O6 0.0234(7) 0.0203(7) 0.0209(7) 0.0030(6) 0.0090(6) 0.0029(6)
O7 0.0141(6) 0.0251(8) 0.0313(8) 0.0013(6) 0.0017(6) 0.0102(6)
O8 0.0136(6) 0.0134(6) 0.0180(7) -0.0016(5) 0.0026(5) -0.0030(5)
O9 0.0129(6) 0.0157(6) 0.0203(7) 0.0019(5) 0.0049(5) 0.0038(5)
O10 0.0179(7) 0.0232(7) 0.0210(7) 0.0025(5) -0.0039(6) -0.0084(6)
O11 0.0490(10) 0.0429(10) 0.0364(10) -0.0261(9) 0.0289(9) -0.0238(8)
O12 0.0107(6) 0.0193(7) 0.0126(6) -0.0024(5) 0.0013(5) -0.0055(5)
O13 0.0159(6) 0.0186(7) 0.0232(7) -0.0032(5) 0.0060(5) -0.0018(6)
O14 0.0308(8) 0.0274(8) 0.0165(7) -0.0034(6) -0.0028(6) 0.0045(6)
C1 0.0218(10) 0.0217(11) 0.0347(12) -0.0026(8) -0.0007(9) -0.0065(9)
C2 0.0267(10) 0.0159(9) 0.0177(9) 0.0022(8) 0.0023(8) -0.0005(7)
C3 0.0181(9) 0.0181(10) 0.0163(9) 0.0011(7) -0.0025(7) -0.0021(7)
C4 0.0175(9) 0.0166(9) 0.0148(9) 0.0001(7) 0.0003(7) 0.0019(7)
C5 0.0122(8) 0.0134(9) 0.0156(9) 0.0010(7) 0.0014(7) 0.0027(7)
C6 0.0109(8) 0.0165(9) 0.0140(9) 0.0002(7) -0.0008(7) 0.0038(7)
C7 0.0155(8) 0.0157(9) 0.0138(8) -0.0010(7) -0.0009(7) 0.0033(7)
C8 0.0155(8) 0.0140(9) 0.0158(9) -0.0003(7) 0.0020(7) -0.0010(7)
C9 0.0176(9) 0.0140(9) 0.0145(8) 0.0002(7) 0.0012(7) -0.0015(7)
C10 0.0148(9) 0.0218(10) 0.0233(10) -0.0004(8) 0.0002(7) 0.0037(8)
C11 0.0195(9) 0.0221(10) 0.0238(10) -0.0053(8) 0.0015(8) 0.0056(8)
C12 0.0243(10) 0.0170(9) 0.0169(9) 0.0005(8) -0.0007(8) 0.0017(7)
C13 0.0151(9) 0.0165(9) 0.0189(9) 0.0015(7) 0.0034(7) -0.0018(7)
C14 0.0179(9) 0.0176(9) 0.0192(9) 0.0020(7) -0.0001(7) -0.0009(7)
C15 0.0201(9) 0.0189(9) 0.0148(9) -0.0023(8) 0.0021(7) 0.0016(7)
C16 0.0347(11) 0.0219(10) 0.0252(11) -0.0035(9) 0.0123(9) -0.0043(9)
C17 0.0154(8) 0.0182(9) 0.0165(9) 0.0008(7) 0.0022(7) 0.0023(7)
C18 0.0104(8) 0.0179(9) 0.0138(8) -0.0002(7) -0.0016(7) 0.0029(7)
C19 0.0361(12) 0.0193(10) 0.0282(11) 0.0046(9) -0.0019(9) 0.0014(9)
C22 0.0195(9) 0.0148(9) 0.0157(9) 0.0005(7) 0.0043(7) 0.0054(7)
C23 0.0182(9) 0.0249(10) 0.0234(10) -0.0053(8) -0.0035(8) 0.0071(8)
C24 0.0117(8) 0.0217(10) 0.0174(9) 0.0020(7) 0.0025(7) 0.0061(8)
C25 0.0165(9) 0.0179(9) 0.0143(9) 0.0014(7) -0.0012(7) 0.0020(7)
C26 0.0132(8) 0.0161(9) 0.0129(9) 0.0005(7) -0.0002(7) 0.0032(7)
C27 0.0156(8) 0.0191(10) 0.0180(9) 0.0028(7) -0.0006(7) 0.0052(7)
C28 0.0264(10) 0.0161(9) 0.0168(9) 0.0002(8) 0.0016(8) -0.0014(7)
C29 0.0197(9) 0.0170(9) 0.0201(10) -0.0001(8) 0.0050(7) 0.0014(8)
C30 0.0165(9) 0.0143(9) 0.0209(9) -0.0027(7) 0.0017(7) -0.0004(8)
C31 0.0165(8) 0.0117(8) 0.0148(8) 0.0005(7) -0.0007(7) 0.0038(7)
C32 0.0133(8) 0.0130(9) 0.0150(8) 0.0003(7) -0.0018(7) 0.0029(7)
C33 0.0138(8) 0.0146(9) 0.0159(9) -0.0004(7) 0.0023(7) -0.0019(7)
C34 0.0110(8) 0.0135(9) 0.0158(9) -0.0014(7) 0.0013(7) -0.0029(7)
C35 0.0109(8) 0.0125(8) 0.0147(9) 0.0001(6) 0.0000(7) -0.0014(7)
C36 0.0144(8) 0.0179(9) 0.0133(8) -0.0007(7) 0.0030(7) -0.0022(7)
C37 0.0131(8) 0.0187(9) 0.0167(9) -0.0009(7) 0.0005(7) 0.0012(8)
C38 0.0221(10) 0.0163(10) 0.0185(10) 0.0033(8) -0.0023(8) -0.0020(7)
C39 0.0255(11) 0.0370(13) 0.0364(13) -0.0068(10) 0.0164(10) -0.0110(11)
C40 0.0369(13) 0.0265(13) 0.0561(17) -0.0136(10) 0.0252(12) -0.0190(11)
C41 0.0187(9) 0.0210(10) 0.0149(9) -0.0019(7) 0.0010(7) -0.0005(7)
C42 0.0159(9) 0.0242(10) 0.0168(9) 0.0001(8) -0.0015(7) -0.0020(8)
C43 0.0109(8) 0.0186(9) 0.0154(9) -0.0030(7) 0.0019(7) -0.0041(7)
C44 0.0129(8) 0.0254(11) 0.0190(9) -0.0041(8) 0.0028(7) -0.0091(8)
C45 0.0299(10) 0.0156(9) 0.0157(9) 0.0007(8) 0.0005(8) -0.0047(7)
C46 0.0318(12) 0.0501(16) 0.0460(15) -0.0264(12) 0.0213(11) -0.0315(13)
C49 0.0107(8) 0.0176(9) 0.0137(9) -0.0012(7) -0.0003(7) -0.0053(7)
C50 0.0127(8) 0.0202(10) 0.0151(9) 0.0005(7) 0.0032(7) -0.0033(7)
C51 0.0141(8) 0.0210(10) 0.0209(9) 0.0039(8) -0.0011(7) -0.0062(8)
C52 0.0294(11) 0.0253(11) 0.0221(11) -0.0012(9) -0.0034(8) 0.0070(9)
C53 0.0206(10) 0.0235(10) 0.0220(10) -0.0069(8) -0.0006(8) -0.0053(8)
C54 0.0164(9) 0.0215(10) 0.0205(10) -0.0040(8) 0.0019(7) -0.0016(8)

loop_
_atom_type_symbol
_atom_type_description
_atom_type_scat_dispersion_real
_atom_type_scat_dispersion_imag
_atom_type_scat_source
C C 0.0181 0.0091 'International Tables Vol C Tables 4.2.6.8 and 6.1.1.4'
H H 0.0000 0.0000 'International Tables Vol C Tables 4.2.6.8 and 6.1.1.4'
O O 0.0492 0.0322 'International Tables Vol C Tables 4.2.6.8 and 6.1.1.4'

loop_
_geom_angle_atom_site_label_1
_geom_angle_atom_site_label_2
_geom_angle_atom_site_label_3
_geom_angle_site_symmetry_1
_geom_angle_site_symmetry_3
_geom_angle
_geom_angle_publ_flag
C21 C20 C2 . . 126.2(2) ?
C21 C20 H20A . . 116.9 ?
C2 C20 H20A . . 116.9 ?
C20 C21 C22 . . 122.7(2) ?
C20 C21 H21A . . 118.6 ?
C22 C21 H21A . . 118.6 ?
C21A C20A C2 . . 115.8(13) ?
C21A C20A H20B . . 122.1 ?
C2 C20A H20B . . 122.1 ?
C20A C21A C22 . . 118.0(14) ?
C20A C21A H21B . . 121.0 ?
C22 C21A H21B . . 121.0 ?
C48 C47 C45 . . 123.6(2) ?
C48 C47 H47A . . 118.2 ?
C45 C47 H47A . . 118.2 ?
C47 C48 C38 . . 123.5(2) ?
C47 C48 H48A . . 118.3 ?
C38 C48 H48A . . 118.3 ?
C48A C47A C45 . . 119.8(6) ?
C48A C47A H47B . . 120.1 ?
C45 C47A H47B . . 120.1 ?
C47A C48A C38 . . 121.7(6) ?
C47A C48A H48B . . 119.2 ?
C38 C48A H48B . . 119.2 ?
C4 O1 C5 . . 107.97(14) ?
C8 O2 C7 . . 116.30(14) ?
C18 O5 C26 . . 111.64(14) ?
C4 O6 H63 . . 109.5 ?
C32 O8 C33 . . 116.46(14) ?
C36 O9 C35 . . 107.35(13) ?
C36 O10 H64 . . 109.5 ?
C43 O12 C49 . . 112.01(13) ?
C2 C1 H20 . . 109.5 ?
C2 C1 H21 . . 109.5 ?
H20 C1 H21 . . 109.5 ?
C2 C1 H1 . . 109.5 ?
H20 C1 H1 . . 109.5 ?
H21 C1 H1 . . 109.5 ?
C20 C2 C1 . . 116.84(18) ?
C20 C2 C3 . . 109.05(17) ?
C1 C2 C3 . . 107.56(17) ?
C20 C2 C19 . . 107.12(17) ?
C1 C2 C19 . . 107.62(18) ?
C3 C2 C19 . . 108.41(17) ?
C1 C2 C20A . . 84.6(5) ?
C3 C2 C20A . . 118.7(5) ?
C19 C2 C20A . . 124.9(5) ?
O3 C3 C2 . . 120.68(18) ?
O3 C3 C4 . . 116.14(18) ?
C2 C3 C4 . . 123.17(17) ?
O6 C4 O1 . . 111.34(16) ?
O6 C4 C25 . . 107.08(15) ?
O1 C4 C25 . . 105.63(15) ?
O6 C4 C3 . . 108.94(16) ?
O1 C4 C3 . . 102.83(15) ?
C25 C4 C3 . . 120.87(17) ?
O1 C5 C6 . . 108.14(14) ?
O1 C5 C26 . . 104.58(15) ?
C6 C5 C26 . . 106.88(15) ?
O1 C5 H27 . . 112.3 ?
C6 C5 H27 . . 112.3 ?
C26 C5 H27 . . 112.3 ?
C5 C6 C7 . . 118.93(15) ?
C5 C6 C18 . . 103.35(15) ?
C7 C6 C18 . . 106.98(15) ?
C5 C6 H28 . . 109.0 ?
C7 C6 H28 . . 109.0 ?
C18 C6 H28 . . 109.0 ?
O2 C7 C15 . . 109.18(15) ?
O2 C7 C6 . . 110.76(14) ?
C15 C7 C6 . . 105.15(15) ?
O2 C7 H29 . . 110.5 ?
C15 C7 H29 . . 110.5 ?
C6 C7 H29 . . 110.5 ?
O7 C8 O2 . . 124.02(18) ?
O7 C8 C9 . . 123.00(17) ?
O2 C8 C9 . . 112.97(16) ?
C10 C9 C13 . . 119.89(18) ?
C10 C9 C8 . . 117.51(17) ?
C13 C9 C8 . . 122.59(17) ?
C9 C10 C11 . . 120.32(18) ?
C9 C10 H30 . . 119.8 ?
C11 C10 H30 . . 119.8 ?
C12 C11 C10 . . 119.69(19) ?
C12 C11 H31 . . 120.2 ?
C10 C11 H31 . . 120.2 ?
C11 C12 C14 . . 120.18(19) ?
C11 C12 H2 . . 119.9 ?
C14 C12 H2 . . 119.9 ?
C14 C13 C9 . . 119.31(18) ?
C14 C13 H4 . . 120.3 ?
C9 C13 H4 . . 120.3 ?
C13 C14 C12 . . 120.59(18) ?
C13 C14 H3 . . 119.7 ?
C12 C14 H3 . . 119.7 ?
C16 C15 C17 . . 114.51(17) ?
C16 C15 C7 . . 114.99(17) ?
C17 C15 C7 . . 104.48(15) ?
C16 C15 H5 . . 107.5 ?
C17 C15 H5 . . 107.5 ?
C7 C15 H5 . . 107.5 ?
C15 C16 H7 . . 109.5 ?
C15 C16 H6 . . 109.5 ?
H7 C16 H6 . . 109.5 ?
C15 C16 H8 . . 109.5 ?
H7 C16 H8 . . 109.5 ?
H6 C16 H8 . . 109.5 ?
C15 C17 C18 . . 105.37(15) ?
C15 C17 H9 . . 110.7 ?
C18 C17 H9 . . 110.7 ?
C15 C17 H10 . . 110.7 ?
C18 C17 H10 . . 110.7 ?
H9 C17 H10 . . 108.8 ?
O5 C18 C24 . . 109.15(15) ?
O5 C18 C17 . . 112.57(15) ?
C24 C18 C17 . . 110.10(15) ?
O5 C18 C6 . . 107.87(14) ?
C24 C18 C6 . . 111.82(15) ?
C17 C18 C6 . . 105.32(15) ?
C2 C19 H12 . . 109.5 ?
C2 C19 H11 . . 109.5 ?
H12 C19 H11 . . 109.5 ?
C2 C19 H13 . . 109.5 ?
H12 C19 H13 . . 109.5 ?
H11 C19 H13 . . 109.5 ?
C21A C22 C24 . . 92.7(6) ?
C21A C22 C23 . . 141.7(6) ?
C24 C22 C23 . . 109.91(16) ?
C24 C22 C21 . . 114.67(16) ?
C23 C22 C21 . . 108.00(17) ?
C24 C22 H14 . . 108.0 ?
C23 C22 H14 . . 108.0 ?
C21 C22 H14 . . 108.0 ?
C22 C23 H15 . . 109.5 ?
C22 C23 H16 . . 109.5 ?
H15 C23 H16 . . 109.5 ?
C22 C23 H17 . . 109.5 ?
H15 C23 H17 . . 109.5 ?
H16 C23 H17 . . 109.5 ?
O4 C24 C22 . . 120.58(18) ?
O4 C24 C18 . . 119.48(18) ?
C22 C24 C18 . . 119.88(16) ?
C26 C25 C4 . . 104.97(15) ?
C26 C25 H22 . . 110.8 ?
C4 C25 H22 . . 110.8 ?
C26 C25 H23 . . 110.8 ?
C4 C25 H23 . . 110.8 ?
H22 C25 H23 . . 108.8 ?
O5 C26 C27 . . 109.27(15) ?
O5 C26 C25 . . 108.35(15) ?
C27 C26 C25 . . 112.89(15) ?
O5 C26 C5 . . 104.35(14) ?
C27 C26 C5 . . 116.96(16) ?
C25 C26 C5 . . 104.39(15) ?
C26 C27 H26 . . 109.5 ?
C26 C27 H24 . . 109.5 ?
H26 C27 H24 . . 109.5 ?
C26 C27 H25 . . 109.5 ?
H26 C27 H25 . . 109.5 ?
H24 C27 H25 . . 109.5 ?
C29 C28 C53 . . 120.03(19) ?
C29 C28 H32 . . 120.0 ?
C53 C28 H32 . . 120.0 ?
C28 C29 C30 . . 120.35(19) ?
C28 C29 H59 . . 119.8 ?
C30 C29 H59 . . 119.8 ?
C29 C30 C31 . . 119.78(18) ?
C29 C30 H58 . . 120.1 ?
C31 C30 H58 . . 120.1 ?
C30 C31 C54 . . 119.86(18) ?
C30 C31 C32 . . 122.44(17) ?
C54 C31 C32 . . 117.70(17) ?
O13 C32 O8 . . 124.25(18) ?
O13 C32 C31 . . 123.71(17) ?
O8 C32 C31 . . 112.02(16) ?
O8 C33 C41 . . 110.50(15) ?
O8 C33 C34 . . 109.17(14) ?
C41 C33 C34 . . 105.13(15) ?
O8 C33 H57 . . 110.6 ?
C41 C33 H57 . . 110.6 ?
C34 C33 H57 . . 110.6 ?
C35 C34 C33 . . 118.31(15) ?
C35 C34 C43 . . 104.42(14) ?
C33 C34 C43 . . 106.83(15) ?
C35 C34 H39 . . 109.0 ?
C33 C34 H39 . . 109.0 ?
C43 C34 H39 . . 109.0 ?
O9 C35 C34 . . 109.10(14) ?
O9 C35 C49 . . 105.41(14) ?
C34 C35 C49 . . 107.15(15) ?
O9 C35 H62 . . 111.6 ?
C34 C35 H62 . . 111.6 ?
C49 C35 H62 . . 111.6 ?
O10 C36 O9 . . 111.48(15) ?
O10 C36 C50 . . 106.19(15) ?
O9 C36 C50 . . 105.65(15) ?
O10 C36 C37 . . 111.30(16) ?
O9 C36 C37 . . 107.38(15) ?
C50 C36 C37 . . 114.77(16) ?
O14 C37 C36 . . 117.93(18) ?
O14 C37 C38 . . 120.22(18) ?
C36 C37 C38 . . 121.79(16) ?
C48 C38 C39 . . 119.8(2) ?
C48 C38 C40 . . 102.8(2) ?
C39 C38 C40 . . 108.21(19) ?
C48 C38 C37 . . 112.24(17) ?
C39 C38 C37 . . 105.25(17) ?
C40 C38 C37 . . 108.08(18) ?
C39 C38 C48A . . 90.6(3) ?
C40 C38 C48A . . 128.1(3) ?
C37 C38 C48A . . 112.8(3) ?
C38 C39 H38 . . 109.5 ?
C38 C39 H37 . . 109.5 ?
H38 C39 H37 . . 109.5 ?
C38 C39 H33 . . 109.5 ?
H38 C39 H33 . . 109.5 ?
H37 C39 H33 . . 109.5 ?
C38 C40 H34 . . 109.5 ?
C38 C40 H35 . . 109.5 ?
H34 C40 H35 . . 109.5 ?
C38 C40 H36 . . 109.5 ?
H34 C40 H36 . . 109.5 ?
H35 C40 H36 . . 109.5 ?
C52 C41 C42 . . 114.82(17) ?
C52 C41 C33 . . 114.84(17) ?
C42 C41 C33 . . 103.29(15) ?
C52 C41 H56 . . 107.8 ?
C42 C41 H56 . . 107.8 ?
C33 C41 H56 . . 107.8 ?
C41 C42 C43 . . 104.64(15) ?
C41 C42 H51 . . 110.8 ?
C43 C42 H51 . . 110.8 ?
C41 C42 H52 . . 110.8 ?
C43 C42 H52 . . 110.8 ?
H51 C42 H52 . . 108.9 ?
O12 C43 C44 . . 109.21(15) ?
O12 C43 C42 . . 114.30(15) ?
C44 C43 C42 . . 109.80(16) ?
O12 C43 C34 . . 107.07(15) ?
C44 C43 C34 . . 111.93(15) ?
C42 C43 C34 . . 104.49(15) ?
O11 C44 C45 . . 119.64(19) ?
O11 C44 C43 . . 118.20(19) ?
C45 C44 C43 . . 122.15(16) ?
C46 C45 C47A . . 90.6(3) ?
C46 C45 C44 . . 114.3(2) ?
C47A C45 C44 . . 125.5(3) ?
C46 C45 C47 . . 123.2(2) ?
C44 C45 C47 . . 101.41(18) ?
C46 C45 H40 . . 105.5 ?
C44 C45 H40 . . 105.5 ?
C47 C45 H40 . . 105.5 ?
C45 C46 H43 . . 109.5 ?
C45 C46 H41 . . 109.5 ?
H43 C46 H41 . . 109.5 ?
C45 C46 H42 . . 109.5 ?
H43 C46 H42 . . 109.5 ?
H41 C46 H42 . . 109.5 ?
O12 C49 C51 . . 108.61(15) ?
O12 C49 C50 . . 109.45(15) ?
C51 C49 C50 . . 112.90(15) ?
O12 C49 C35 . . 105.08(14) ?
C51 C49 C35 . . 115.65(15) ?
C50 C49 C35 . . 104.76(15) ?
C49 C50 C36 . . 104.11(15) ?
C49 C50 H46 . . 110.9 ?
C36 C50 H46 . . 110.9 ?
C49 C50 H47 . . 110.9 ?
C36 C50 H47 . . 110.9 ?
H46 C50 H47 . . 109.0 ?
C49 C51 H48 . . 109.5 ?
C49 C51 H50 . . 109.5 ?
H48 C51 H50 . . 109.5 ?
C49 C51 H49 . . 109.5 ?
H48 C51 H49 . . 109.5 ?
H50 C51 H49 . . 109.5 ?
C41 C52 H53 . . 109.5 ?
C41 C52 H55 . . 109.5 ?
H53 C52 H55 . . 109.5 ?
C41 C52 H54 . . 109.5 ?
H53 C52 H54 . . 109.5 ?
H55 C52 H54 . . 109.5 ?
C54 C53 C28 . . 120.04(19) ?
C54 C53 H60 . . 120.0 ?
C28 C53 H60 . . 120.0 ?
C53 C54 C31 . . 119.91(18) ?
C53 C54 H61 . . 120.0 ?
C31 C54 H61 . . 120.0 ?

loop_
_geom_bond_atom_site_label_1
_geom_bond_atom_site_label_2
_geom_bond_site_symmetry_2
_geom_bond_distance
_geom_bond_publ_flag
C20 C21 . 1.320(3) ?
C20 C2 . 1.517(3) ?
C20 H20A . 0.95 ?
C21 C22 . 1.533(3) ?
C21 H21A . 0.95 ?
C20A C21A . 1.310(19) ?
C20A C2 . 1.678(16) ?
C20A H20B . 0.95 ?
C21A C22 . 1.503(15) ?
C21A H21B . 0.95 ?
C47 C48 . 1.319(4) ?
C47 C45 . 1.543(3) ?
C47 H47A . 0.95 ?
C48 C38 . 1.522(3) ?
C48 H48A . 0.95 ?
C47A C48A . 1.324(9) ?
C47A C45 . 1.512(7) ?
C47A H47B . 0.95 ?
C48A C38 . 1.592(7) ?
C48A H48B . 0.95 ?
O1 C4 . 1.424(2) ?
O1 C5 . 1.440(2) ?
O2 C8 . 1.343(2) ?
O2 C7 . 1.462(2) ?
O3 C3 . 1.218(3) ?
O4 C24 . 1.213(3) ?
O5 C18 . 1.425(2) ?
O5 C26 . 1.444(2) ?
O6 C4 . 1.400(2) ?
O6 H63 . 0.84 ?
O7 C8 . 1.210(2) ?
O8 C32 . 1.351(2) ?
O8 C33 . 1.457(2) ?
O9 C36 . 1.421(2) ?
O9 C35 . 1.445(2) ?
O10 C36 . 1.394(2) ?
O10 H64 . 0.84 ?
O11 C44 . 1.215(3) ?
O12 C43 . 1.430(2) ?
O12 C49 . 1.445(2) ?
O13 C32 . 1.208(2) ?
O14 C37 . 1.203(3) ?
C1 C2 . 1.533(3) ?
C1 H20 . 0.98 ?
C1 H21 . 0.98 ?
C1 H1 . 0.98 ?
C2 C3 . 1.536(3) ?
C2 C19 . 1.544(3) ?
C3 C4 . 1.558(3) ?
C4 C25 . 1.537(3) ?
C5 C6 . 1.526(3) ?
C5 C26 . 1.541(3) ?
C5 H27 . 1.0 ?
C6 C7 . 1.543(3) ?
C6 C18 . 1.565(2) ?
C6 H28 . 1.0 ?
C7 C15 . 1.535(3) ?
C7 H29 . 1.0 ?
C8 C9 . 1.492(3) ?
C9 C10 . 1.388(3) ?
C9 C13 . 1.396(3) ?
C10 C11 . 1.390(3) ?
C10 H30 . 0.95 ?
C11 C12 . 1.381(3) ?
C11 H31 . 0.95 ?
C12 C14 . 1.386(3) ?
C12 H2 . 0.95 ?
C13 C14 . 1.386(3) ?
C13 H4 . 0.95 ?
C14 H3 . 0.95 ?
C15 C16 . 1.522(3) ?
C15 C17 . 1.533(3) ?
C15 H5 . 1.0 ?
C16 H7 . 0.98 ?
C16 H6 . 0.98 ?
C16 H8 . 0.98 ?
C17 C18 . 1.547(3) ?
C17 H9 . 0.99 ?
C17 H10 . 0.99 ?
C18 C24 . 1.530(3) ?
C19 H12 . 0.98 ?
C19 H11 . 0.98 ?
C19 H13 . 0.98 ?
C22 C24 . 1.523(3) ?
C22 C23 . 1.530(3) ?
C22 H14 . 1.0 ?
C23 H15 . 0.98 ?
C23 H16 . 0.98 ?
C23 H17 . 0.98 ?
C25 C26 . 1.535(3) ?
C25 H22 . 0.99 ?
C25 H23 . 0.99 ?
C26 C27 . 1.522(3) ?
C27 H26 . 0.98 ?
C27 H24 . 0.98 ?
C27 H25 . 0.98 ?
C28 C29 . 1.384(3) ?
C28 C53 . 1.389(3) ?
C28 H32 . 0.95 ?
C29 C30 . 1.389(3) ?
C29 H59 . 0.95 ?
C30 C31 . 1.391(3) ?
C30 H58 . 0.95 ?
C31 C54 . 1.397(3) ?
C31 C32 . 1.491(3) ?
C33 C41 . 1.537(3) ?
C33 C34 . 1.542(3) ?
C33 H57 . 1.0 ?
C34 C35 . 1.524(3) ?
C34 C43 . 1.570(2) ?
C34 H39 . 1.0 ?
C35 C49 . 1.543(2) ?
C35 H62 . 1.0 ?
C36 C50 . 1.544(3) ?
C36 C37 . 1.551(3) ?
C37 C38 . 1.552(3) ?
C38 C39 . 1.527(3) ?
C38 C40 . 1.536(3) ?
C39 H38 . 0.98 ?
C39 H37 . 0.98 ?
C39 H33 . 0.98 ?
C40 H34 . 0.98 ?
C40 H35 . 0.98 ?
C40 H36 . 0.98 ?
C41 C52 . 1.528(3) ?
C41 C42 . 1.537(3) ?
C41 H56 . 1.0 ?
C42 C43 . 1.545(3) ?
C42 H51 . 0.99 ?
C42 H52 . 0.99 ?
C43 C44 . 1.541(3) ?
C44 C45 . 1.521(3) ?
C45 C46 . 1.501(3) ?
C45 H40 . 1.0 ?
C46 H43 . 0.98 ?
C46 H41 . 0.98 ?
C46 H42 . 0.98 ?
C49 C51 . 1.525(3) ?
C49 C50 . 1.538(3) ?
C50 H46 . 0.99 ?
C50 H47 . 0.99 ?
C51 H48 . 0.98 ?
C51 H50 . 0.98 ?
C51 H49 . 0.98 ?
C52 H53 . 0.98 ?
C52 H55 . 0.98 ?
C52 H54 . 0.98 ?
C53 C54 . 1.387(3) ?
C53 H60 . 0.95 ?
C54 H61 . 0.95 ?

loop_
_geom_hbond_atom_site_label_D
_geom_hbond_atom_site_label_H
_geom_hbond_atom_site_label_A
_geom_hbond_site_symmetry_A
_geom_hbond_distance_DH
_geom_hbond_distance_HA
_geom_hbond_distance_DA
_geom_hbond_angle_DHA
_geom_hbond_publ_flag
O6 H63 O3 . 0.84 2.13 2.594(2) 114.3 ?
O6 H63 O11 1_554 0.84 2.31 2.971(2) 136.1 ?
O10 H64 O4 . 0.84 2.17 2.909(2) 147.2 ?
C7 H29 O14 . 1.00 2.66 3.381(2) 129.5 ?
C15 H5 O14 . 1.00 2.65 3.368(3) 128.6 ?
C17 H9 O7 1_455 0.99 2.56 3.518(2) 161.8 ?
C25 H22 O11 1_454 0.99 2.59 3.437(3) 143.9 ?
C27 H25 O2 . 0.98 2.62 3.284(2) 125.5 ?
C41 H56 O3 1_556 1.00 2.50 3.376(3) 145.5 ?
C41 H56 O11 . 1.00 2.49 3.076(3) 116.7 ?

loop_
_geom_torsion_atom_site_label_1
_geom_torsion_atom_site_label_2
_geom_torsion_atom_site_label_3
_geom_torsion_atom_site_label_4
_geom_torsion_site_symmetry_1
_geom_torsion_site_symmetry_2
_geom_torsion_site_symmetry_3
_geom_torsion_site_symmetry_4
_geom_torsion
_geom_torsion_publ_flag
C2 C20 C21 C22 . . . . -179.25(19) ?
C2 C20A C21A C22 . . . . 177.8(9) ?
C45 C47 C48 C38 . . . . 176.1(2) ?
C45 C47A C48A C38 . . . . -179.5(4) ?
C21 C20 C2 C1 . . . . -8.8(3) ?
C21 C20 C2 C3 . . . . 113.4(2) ?
C21 C20 C2 C19 . . . . -129.5(2) ?
C21A C20A C2 C1 . . . . 171.2(12) ?
C21A C20A C2 C3 . . . . -81.7(12) ?
C21A C20A C2 C19 . . . . 63.5(14) ?
C20 C2 C3 O3 . . . . 136.8(2) ?
C1 C2 C3 O3 . . . . -95.6(2) ?
C19 C2 C3 O3 . . . . 20.5(3) ?
C20A C2 C3 O3 . . . . 170.9(6) ?
C20 C2 C3 C4 . . . . -42.1(2) ?
C1 C2 C3 C4 . . . . 85.5(2) ?
C19 C2 C3 C4 . . . . -158.43(18) ?
C20A C2 C3 C4 . . . . -8.0(6) ?
C5 O1 C4 O6 . . . . 82.13(18) ?
C5 O1 C4 C25 . . . . -33.77(18) ?
C5 O1 C4 C3 . . . . -161.36(14) ?
O3 C3 C4 O6 . . . . 20.5(2) ?
C2 C3 C4 O6 . . . . -160.55(17) ?
O3 C3 C4 O1 . . . . -97.7(2) ?
C2 C3 C4 O1 . . . . 81.2(2) ?
O3 C3 C4 C25 . . . . 145.01(19) ?
C2 C3 C4 C25 . . . . -36.0(3) ?
C4 O1 C5 C6 . . . . 149.75(15) ?
C4 O1 C5 C26 . . . . 36.11(18) ?
O1 C5 C6 C7 . . . . 146.12(15) ?
C26 C5 C6 C7 . . . . -101.78(18) ?
O1 C5 C6 C18 . . . . -95.58(16) ?
C26 C5 C6 C18 . . . . 16.52(19) ?
C8 O2 C7 C15 . . . . 144.87(16) ?
C8 O2 C7 C6 . . . . -99.81(18) ?
C5 C6 C7 O2 . . . . 17.3(2) ?
C18 C6 C7 O2 . . . . -99.06(16) ?
C5 C6 C7 C15 . . . . 135.16(16) ?
C18 C6 C7 C15 . . . . 18.76(19) ?
C7 O2 C8 O7 . . . . 0.3(3) ?
C7 O2 C8 C9 . . . . 179.67(15) ?
O7 C8 C9 C10 . . . . -3.4(3) ?
O2 C8 C9 C10 . . . . 177.16(17) ?
O7 C8 C9 C13 . . . . 175.2(2) ?
O2 C8 C9 C13 . . . . -4.3(3) ?
C13 C9 C10 C11 . . . . -0.3(3) ?
C8 C9 C10 C11 . . . . 178.37(19) ?
C9 C10 C11 C12 . . . . -0.8(3) ?
C10 C11 C12 C14 . . . . 0.8(3) ?
C10 C9 C13 C14 . . . . 1.4(3) ?
C8 C9 C13 C14 . . . . -177.20(18) ?
C9 C13 C14 C12 . . . . -1.4(3) ?
C11 C12 C14 C13 . . . . 0.4(3) ?
O2 C7 C15 C16 . . . . -41.0(2) ?
C6 C7 C15 C16 . . . . -159.84(17) ?
O2 C7 C15 C17 . . . . 85.42(18) ?
C6 C7 C15 C17 . . . . -33.46(19) ?
C16 C15 C17 C18 . . . . 162.21(16) ?
C7 C15 C17 C18 . . . . 35.53(19) ?
C26 O5 C18 C24 . . . . -134.63(15) ?
C26 O5 C18 C17 . . . . 102.80(17) ?
C26 O5 C18 C6 . . . . -12.95(19) ?
C15 C17 C18 O5 . . . . -140.82(15) ?
C15 C17 C18 C24 . . . . 97.16(18) ?
C15 C17 C18 C6 . . . . -23.54(19) ?
C5 C6 C18 O5 . . . . -3.01(19) ?
C7 C6 C18 O5 . . . . 123.31(15) ?
C5 C6 C18 C24 . . . . 117.01(16) ?
C7 C6 C18 C24 . . . . -116.67(17) ?
C5 C6 C18 C17 . . . . -123.43(15) ?
C7 C6 C18 C17 . . . . 2.89(19) ?
C20A C21A C22 C24 . . . . -132.4(12) ?
C20A C21A C22 C23 . . . . -4.8(19) ?
C20 C21 C22 C24 . . . . 51.1(3) ?
C20 C21 C22 C23 . . . . 174.0(2) ?
C21A C22 C24 O4 . . . . -97.9(6) ?
C23 C22 C24 O4 . . . . 113.6(2) ?
C21 C22 C24 O4 . . . . -124.5(2) ?
C21A C22 C24 C18 . . . . 85.2(6) ?
C23 C22 C24 C18 . . . . -63.3(2) ?
C21 C22 C24 C18 . . . . 58.6(2) ?
O5 C18 C24 O4 . . . . 171.55(17) ?
C17 C18 C24 O4 . . . . -64.4(2) ?
C6 C18 C24 O4 . . . . 52.3(2) ?
O5 C18 C24 C22 . . . . -11.5(2) ?
C17 C18 C24 C22 . . . . 112.49(19) ?
C6 C18 C24 C22 . . . . -130.80(17) ?
O6 C4 C25 C26 . . . . -101.42(17) ?
O1 C4 C25 C26 . . . . 17.36(19) ?
C3 C4 C25 C26 . . . . 133.19(18) ?
C18 O5 C26 C27 . . . . -102.68(17) ?
C18 O5 C26 C25 . . . . 133.95(15) ?
C18 O5 C26 C5 . . . . 23.14(19) ?
C4 C25 C26 O5 . . . . -107.00(16) ?
C4 C25 C26 C27 . . . . 131.83(16) ?
C4 C25 C26 C5 . . . . 3.78(19) ?
O1 C5 C26 O5 . . . . 90.28(16) ?
C6 C5 C26 O5 . . . . -24.25(19) ?
O1 C5 C26 C27 . . . . -148.90(15) ?
C6 C5 C26 C27 . . . . 96.58(18) ?
O1 C5 C26 C25 . . . . -23.37(18) ?
C6 C5 C26 C25 . . . . -137.90(15) ?
C53 C28 C29 C30 . . . . -1.3(3) ?
C28 C29 C30 C31 . . . . 0.5(3) ?
C29 C30 C31 C54 . . . . 1.0(3) ?
C29 C30 C31 C32 . . . . -178.26(18) ?
C33 O8 C32 O13 . . . . -1.1(3) ?
C33 O8 C32 C31 . . . . 177.29(15) ?
C30 C31 C32 O13 . . . . -167.33(18) ?
C54 C31 C32 O13 . . . . 13.4(3) ?
C30 C31 C32 O8 . . . . 14.3(3) ?
C54 C31 C32 O8 . . . . -164.97(17) ?
C32 O8 C33 C41 . . . . 100.96(18) ?
C32 O8 C33 C34 . . . . -143.88(16) ?
O8 C33 C34 C35 . . . . 15.9(2) ?
C41 C33 C34 C35 . . . . 134.50(17) ?
O8 C33 C34 C43 . . . . -101.36(16) ?
C41 C33 C34 C43 . . . . 17.20(18) ?
C36 O9 C35 C34 . . . . 149.01(15) ?
C36 O9 C35 C49 . . . . 34.22(18) ?
C33 C34 C35 O9 . . . . 137.58(16) ?
C43 C34 C35 O9 . . . . -103.85(16) ?
C33 C34 C35 C49 . . . . -108.77(18) ?
C43 C34 C35 C49 . . . . 9.80(19) ?
C35 O9 C36 O10 . . . . 78.54(18) ?
C35 O9 C36 C50 . . . . -36.38(18) ?
C35 O9 C36 C37 . . . . -159.31(14) ?
O10 C36 C37 O14 . . . . -11.3(2) ?
O9 C36 C37 O14 . . . . -133.61(18) ?
C50 C36 C37 O14 . . . . 109.3(2) ?
O10 C36 C37 C38 . . . . 165.97(16) ?
O9 C36 C37 C38 . . . . 43.7(2) ?
C50 C36 C37 C38 . . . . -73.4(2) ?
C47 C48 C38 C39 . . . . 15.7(4) ?
C47 C48 C38 C40 . . . . 135.7(3) ?
C47 C48 C38 C37 . . . . -108.4(3) ?
O14 C37 C38 C48 . . . . -146.1(2) ?
C36 C37 C38 C48 . . . . 36.6(3) ?
O14 C37 C38 C39 . . . . 81.9(2) ?
C36 C37 C38 C39 . . . . -95.3(2) ?
O14 C37 C38 C40 . . . . -33.5(3) ?
C36 C37 C38 C40 . . . . 149.24(19) ?
O14 C37 C38 C48A . . . . 179.2(3) ?
C36 C37 C38 C48A . . . . 1.9(4) ?
C47A C48A C38 C39 . . . . -150.3(5) ?
C47A C48A C38 C40 . . . . -36.3(7) ?
C47A C48A C38 C37 . . . . 102.9(5) ?
O8 C33 C41 C52 . . . . -43.2(2) ?
C34 C33 C41 C52 . . . . -160.86(16) ?
O8 C33 C41 C42 . . . . 82.57(18) ?
C34 C33 C41 C42 . . . . -35.09(18) ?
C52 C41 C42 C43 . . . . 165.73(17) ?
C33 C41 C42 C43 . . . . 39.95(19) ?
C49 O12 C43 C44 . . . . -136.82(16) ?
C49 O12 C43 C42 . . . . 99.76(18) ?
C49 O12 C43 C34 . . . . -15.4(2) ?
C41 C42 C43 O12 . . . . -145.64(16) ?
C41 C42 C43 C44 . . . . 91.25(18) ?
C41 C42 C43 C34 . . . . -28.94(19) ?
C35 C34 C43 O12 . . . . 2.67(19) ?
C33 C34 C43 O12 . . . . 128.79(15) ?
C35 C34 C43 C44 . . . . 122.32(17) ?
C33 C34 C43 C44 . . . . -111.56(17) ?
C35 C34 C43 C42 . . . . -118.92(16) ?
C33 C34 C43 C42 . . . . 7.20(19) ?
O12 C43 C44 O11 . . . . -168.5(2) ?
C42 C43 C44 O11 . . . . -42.5(3) ?
C34 C43 C44 O11 . . . . 73.1(3) ?
O12 C43 C44 C45 . . . . 12.2(3) ?
C42 C43 C44 C45 . . . . 138.30(19) ?
C34 C43 C44 C45 . . . . -106.1(2) ?
C48A C47A C45 C46 . . . . 158.3(5) ?
C48A C47A C45 C44 . . . . 37.4(7) ?
O11 C44 C45 C46 . . . . 117.5(2) ?
C43 C44 C45 C46 . . . . -63.3(3) ?
O11 C44 C45 C47A . . . . -132.8(4) ?
C43 C44 C45 C47A . . . . 46.4(4) ?
O11 C44 C45 C47 . . . . -107.8(2) ?
C43 C44 C45 C47 . . . . 71.4(2) ?
C48 C47 C45 C46 . . . . -2.3(4) ?
C48 C47 C45 C44 . . . . -131.7(3) ?
C43 O12 C49 C51 . . . . -102.85(17) ?
C43 O12 C49 C50 . . . . 133.48(16) ?
C43 O12 C49 C35 . . . . 21.5(2) ?
O9 C35 C49 O12 . . . . 97.37(16) ?
C34 C35 C49 O12 . . . . -18.75(19) ?
O9 C35 C49 C51 . . . . -142.89(16) ?
C34 C35 C49 C51 . . . . 100.99(18) ?
O9 C35 C49 C50 . . . . -17.94(18) ?
C34 C35 C49 C50 . . . . -134.06(15) ?
O12 C49 C50 C36 . . . . -115.26(15) ?
C51 C49 C50 C36 . . . . 123.63(16) ?
C35 C49 C50 C36 . . . . -3.03(18) ?
O10 C36 C50 C49 . . . . -95.04(17) ?
O9 C36 C50 C49 . . . . 23.46(18) ?
C37 C36 C50 C49 . . . . 141.56(16) ?
C29 C28 C53 C54 . . . . 0.7(3) ?
C28 C53 C54 C31 . . . . 0.8(3) ?
C30 C31 C54 C53 . . . . -1.7(3) ?
C32 C31 C54 C53 . . . . 177.66(19) ?
